data_7244344
loop_
_publ_author_name
'Panigrahi, Dipankar'
'Mondal, Munmun'
'Gupta, Rohit'
'Mani, Ganesan'

_publ_section_title
;
 Four- and five-coordinate nickel(ii) complexes bearing new
 diphosphine--phosphonite and triphosphine--phosphite ligands: catalysts
 for N-alkylation of amines
;
_journal_issue 8
_journal_name_full 'RSC Advances'
_journal_page_first 4510
_journal_page_last 4520
_journal_paper_doi 10.1039/D1RA08961G
_journal_volume 12
_journal_year 2022
_chemical_formula_sum 'C41 H45 Cl2 F12 N2 Ni O2 P5'
_chemical_formula_weight 1110.25
_space_group_crystal_system monoclinic
_space_group_IT_number 14
_space_group_name_Hall '-P 2yn'
_space_group_name_H-M_alt 'P 1 21/n 1'
_atom_sites_solution_hydrogens geom
_audit_creation_method SHELXL-2018/3
_audit_update_record
;
2021-12-09 deposited with the CCDC.	2021-12-21 downloaded from the CCDC.
;
_cell_angle_alpha 90
_cell_angle_beta 91.369(3)
_cell_angle_gamma 90
_cell_formula_units_Z 4
_cell_length_a 10.6099(10)
_cell_length_b 22.192(2)
_cell_length_c 20.122(2)
_cell_measurement_reflns_used 59211
_cell_measurement_temperature 100(2)
_cell_measurement_theta_max 26.413
_cell_measurement_theta_min 1.835
_cell_volume 4736.5(8)
_computing_molecular_graphics ORTEP
_computing_publication_material ciftab
_computing_structure_refinement 'SHELXL-2018/3 (Sheldrick, 2018)'
_computing_structure_solution 'SHELXT 2014/5 (Sheldrick, 2014)'
_diffrn_ambient_temperature 100(2)
_diffrn_measured_fraction_theta_full 1.000
_diffrn_measured_fraction_theta_max 0.990
_diffrn_measurement_device_type 'Bruker-D8 Venture APEX3'
_diffrn_measurement_method '\w scans'
_diffrn_radiation_type MoK\a
_diffrn_radiation_wavelength 0.71073
_diffrn_reflns_av_R_equivalents 0.0649
_diffrn_reflns_av_unetI/netI 0.0443
_diffrn_reflns_Laue_measured_fraction_full 1.000
_diffrn_reflns_Laue_measured_fraction_max 0.990
_diffrn_reflns_limit_h_max 13
_diffrn_reflns_limit_h_min -13
_diffrn_reflns_limit_k_max 27
_diffrn_reflns_limit_k_min -24
_diffrn_reflns_limit_l_max 25
_diffrn_reflns_limit_l_min -24
_diffrn_reflns_number 59211
_diffrn_reflns_point_group_measured_fraction_full 1.000
_diffrn_reflns_point_group_measured_fraction_max 0.990
_diffrn_reflns_theta_full 25.242
_diffrn_reflns_theta_max 26.413
_diffrn_reflns_theta_min 1.835
_diffrn_source 'Fine focused sealed tube'
_exptl_absorpt_coefficient_mu 0.777
_exptl_absorpt_correction_T_max 0.7454
_exptl_absorpt_correction_T_min 0.6138
_exptl_absorpt_correction_type multi-scan
_exptl_absorpt_process_details
;
 SADABS 2016/2: Krause, L., Herbst-Irmer, R., Sheldrick G.M. & Stalke D.,
 J. Appl. Cryst. 48 (2015) 3-10
;
_exptl_crystal_colour orange-red
_exptl_crystal_density_diffrn 1.557
_exptl_crystal_description prism
_exptl_crystal_F_000 2264
_exptl_crystal_size_max 0.085
_exptl_crystal_size_mid 0.072
_exptl_crystal_size_min 0.043
_exptl_transmission_factor_max 0.7454
_exptl_transmission_factor_min 0.6138
_refine_diff_density_max 0.706
_refine_diff_density_min -0.415
_refine_diff_density_rms 0.073
_refine_ls_extinction_method none
_refine_ls_goodness_of_fit_ref 1.030
_refine_ls_hydrogen_treatment constr
_refine_ls_matrix_type full
_refine_ls_number_parameters 590
_refine_ls_number_reflns 9639
_refine_ls_number_restraints 0
_refine_ls_restrained_S_all 1.030
_refine_ls_R_factor_all 0.0498
_refine_ls_R_factor_gt 0.0382
_refine_ls_shift/su_max 0.001
_refine_ls_shift/su_mean 0.000
_refine_ls_structure_factor_coef Fsqd
_refine_ls_weighting_details 'w=1/[\s^2^(Fo^2^)+(0.0482P)^2^+2.7604P] where P=(Fo^2^+2Fc^2^)/3'
_refine_ls_weighting_scheme calc
_refine_ls_wR_factor_gt 0.0928
_refine_ls_wR_factor_ref 0.0995
_reflns_Friedel_coverage 0.000
_reflns_number_gt 7886
_reflns_number_total 9639
_reflns_threshold_expression 'I > 2\s(I)'
_cod_data_source_file d1ra08961g2.cif
_cod_data_source_block LNiCNPr2
_cod_original_sg_symbol_H-M 'P 21/n'
_cod_database_code 7244344
_shelx_shelxl_version_number 2018/3
_shelx_space_group_comment
;
The symmetry employed for this shelxl refinement is uniquely defined
by the following loop, which should always be used as a source of
symmetry information in preference to the above space-group names.
They are only intended as comments.
;
_shelx_estimated_absorpt_t_min 0.937
_shelx_estimated_absorpt_t_max 0.967

loop_
_space_group_symop_operation_xyz
'x, y, z'
'-x+1/2, y+1/2, -z+1/2'
'-x, -y, -z'
'x-1/2, -y-1/2, z-1/2'

loop_
_atom_site_label
_atom_site_type_symbol
_atom_site_fract_x
_atom_site_fract_y
_atom_site_fract_z
_atom_site_U_iso_or_equiv
_atom_site_adp_type
_atom_site_occupancy
_atom_site_site_symmetry_order
_atom_site_calc_flag
_atom_site_refinement_flags_posn
_atom_site_refinement_flags_adp
_atom_site_refinement_flags_occupancy
_atom_site_disorder_assembly
_atom_site_disorder_group
Ni1 Ni 0.49358(3) 0.75214(2) 0.10080(2) 0.01284(8) Uani 1 1 d . . . . .
P3 P 0.37808(5) 0.66947(3) 0.10416(3) 0.01315(13) Uani 1 1 d . . . . .
P1 P 0.61676(5) 0.78798(3) 0.18130(3) 0.01433(13) Uani 1 1 d . . . . .
P2 P 0.34338(5) 0.79391(3) 0.15340(3) 0.01450(13) Uani 1 1 d . . . . .
O1 O 0.38942(14) 0.81586(7) 0.22540(7) 0.0174(3) Uani 1 1 d . . . . .
O2 O 0.22851(15) 0.74859(7) 0.16188(8) 0.0181(3) Uani 1 1 d . . . . .
N1 N 0.4717(2) 0.83544(9) -0.02001(10) 0.0222(4) Uani 1 1 d . . . . .
N2 N 0.71699(18) 0.69231(9) 0.04137(9) 0.0173(4) Uani 1 1 d . . . . .
C33 C 0.4778(2) 0.80560(10) 0.02633(12) 0.0173(5) Uani 1 1 d . . . . .
C22 C 0.2314(2) 0.59402(10) 0.02290(11) 0.0165(5) Uani 1 1 d . . . . .
H22 H 0.242166 0.564906 0.057185 0.020 Uiso 1 1 calc R U . . .
C7 C 0.6819(2) 0.86097(10) 0.16082(11) 0.0164(5) Uani 1 1 d . . . . .
C23 C 0.1595(2) 0.58047(11) -0.03320(11) 0.0190(5) Uani 1 1 d . . . . .
H23 H 0.122189 0.541736 -0.037863 0.023 Uiso 1 1 calc R U . . .
C27 C 0.4555(2) 0.60008(10) 0.12866(11) 0.0160(5) Uani 1 1 d . . . . .
C37 C 0.6291(2) 0.71291(10) 0.06400(11) 0.0153(5) Uani 1 1 d . . . . .
C4 C 0.9490(2) 0.67014(11) 0.25054(11) 0.0216(5) Uani 1 1 d . . . . .
H4 H 1.018885 0.645555 0.263069 0.026 Uiso 1 1 calc R U . . .
C2 C 0.7372(2) 0.67957(11) 0.20830(11) 0.0186(5) Uani 1 1 d . . . . .
H2 H 0.660671 0.661495 0.192975 0.022 Uiso 1 1 calc R U . . .
C21 C 0.2885(2) 0.65067(10) 0.02926(11) 0.0152(5) Uani 1 1 d . . . . .
C1 C 0.7470(2) 0.74218(10) 0.21186(11) 0.0169(5) Uani 1 1 d . . . . .
C6 C 0.8575(2) 0.76827(11) 0.23630(12) 0.0219(5) Uani 1 1 d . . . . .
H6 H 0.864238 0.810852 0.239644 0.026 Uiso 1 1 calc R U . . .
C13 C 0.5110(2) 0.79788(10) 0.25155(11) 0.0170(5) Uani 1 1 d . . . . .
H13A H 0.503746 0.759628 0.276487 0.020 Uiso 1 1 calc R U . . .
H13B H 0.544923 0.829113 0.282221 0.020 Uiso 1 1 calc R U . . .
C8 C 0.6752(2) 0.91101(11) 0.20160(12) 0.0210(5) Uani 1 1 d . . . . .
H8 H 0.635249 0.908261 0.243247 0.025 Uiso 1 1 calc R U . . .
C28 C 0.5164(2) 0.56697(11) 0.07994(12) 0.0208(5) Uani 1 1 d . . . . .
H28 H 0.512305 0.579953 0.034954 0.025 Uiso 1 1 calc R U . . .
C14 C 0.2658(2) 0.85902(10) 0.12025(11) 0.0167(5) Uani 1 1 d . . . . .
C9 C 0.7273(2) 0.96550(11) 0.18131(13) 0.0258(6) Uani 1 1 d . . . . .
H9 H 0.722288 0.999945 0.209150 0.031 Uiso 1 1 calc R U . . .
C19 C 0.3000(2) 0.91634(11) 0.14259(12) 0.0216(5) Uani 1 1 d . . . . .
H19 H 0.364769 0.921013 0.175595 0.026 Uiso 1 1 calc R U . . .
C39 C 0.8354(2) 0.66861(11) 0.01712(12) 0.0215(5) Uani 1 1 d . . . . .
H39 H 0.841756 0.678744 -0.031106 0.026 Uiso 1 1 calc R U . . .
C12 C 0.7400(2) 0.86564(11) 0.09957(12) 0.0224(5) Uani 1 1 d . . . . .
H12 H 0.743704 0.831544 0.071135 0.027 Uiso 1 1 calc R U . . .
C3 C 0.8388(2) 0.64372(11) 0.22710(11) 0.0213(5) Uani 1 1 d . . . . .
H3 H 0.832704 0.601107 0.223867 0.026 Uiso 1 1 calc R U . . .
C15 C 0.1735(2) 0.85233(12) 0.07042(12) 0.0239(5) Uani 1 1 d . . . . .
H15 H 0.151090 0.813345 0.054631 0.029 Uiso 1 1 calc R U . . .
C32 C 0.4628(2) 0.58077(11) 0.19439(12) 0.0218(5) Uani 1 1 d . . . . .
H32 H 0.422129 0.603117 0.227973 0.026 Uiso 1 1 calc R U . . .
C26 C 0.2704(2) 0.69317(11) -0.02076(12) 0.0233(5) Uani 1 1 d . . . . .
H26 H 0.308728 0.731717 -0.016806 0.028 Uiso 1 1 calc R U . . .
C5 C 0.9583(2) 0.73187(12) 0.25590(12) 0.0244(5) Uani 1 1 d . . . . .
H5 H 1.033849 0.749606 0.273023 0.029 Uiso 1 1 calc R U . . .
C10 C 0.7860(2) 0.96966(11) 0.12108(13) 0.0259(6) Uani 1 1 d . . . . .
H10 H 0.822203 1.006756 0.107720 0.031 Uiso 1 1 calc R U . . .
C29 C 0.5827(2) 0.51523(11) 0.09697(14) 0.0270(6) Uani 1 1 d . . . . .
H29 H 0.623722 0.492696 0.063684 0.032 Uiso 1 1 calc R U . . .
C18 C 0.2388(3) 0.96653(11) 0.11632(13) 0.0276(6) Uani 1 1 d . . . . .
H18 H 0.260112 1.005617 0.132211 0.033 Uiso 1 1 calc R U . . .
C20 C 0.2579(2) 0.68515(10) 0.16701(11) 0.0176(5) Uani 1 1 d . . . . .
H20A H 0.181458 0.660594 0.158158 0.021 Uiso 1 1 calc R U . . .
H20B H 0.291311 0.675477 0.212117 0.021 Uiso 1 1 calc R U . . .
C24 C 0.1415(2) 0.62322(12) -0.08274(12) 0.0258(6) Uani 1 1 d . . . . .
H24 H 0.091431 0.613875 -0.121121 0.031 Uiso 1 1 calc R U . . .
C17 C 0.1468(3) 0.95979(12) 0.06712(13) 0.0295(6) Uani 1 1 d . . . . .
H17 H 0.105504 0.994259 0.049015 0.035 Uiso 1 1 calc R U . . .
C11 C 0.7920(2) 0.91972(11) 0.08014(13) 0.0255(6) Uani 1 1 d . . . . .
H11 H 0.832012 0.922623 0.038530 0.031 Uiso 1 1 calc R U . . .
C40 C 0.9421(2) 0.69936(12) 0.05523(13) 0.0257(6) Uani 1 1 d . . . . .
H40A H 0.934688 0.743113 0.049813 0.039 Uiso 1 1 calc R U . . .
H40B H 1.022944 0.685798 0.038065 0.039 Uiso 1 1 calc R U . . .
H40C H 0.937606 0.689064 0.102478 0.039 Uiso 1 1 calc R U . . .
C31 C 0.5292(3) 0.52902(12) 0.21089(13) 0.0295(6) Uani 1 1 d . . . . .
H31 H 0.533718 0.515856 0.255811 0.035 Uiso 1 1 calc R U . . .
C16 C 0.1148(2) 0.90287(13) 0.04414(13) 0.0297(6) Uani 1 1 d . . . . .
H16 H 0.051953 0.898520 0.010047 0.036 Uiso 1 1 calc R U . . .
C25 C 0.1965(3) 0.67943(12) -0.07632(13) 0.0304(6) Uani 1 1 d . . . . .
H25 H 0.183569 0.708767 -0.110191 0.037 Uiso 1 1 calc R U . . .
C30 C 0.5890(3) 0.49644(11) 0.16247(14) 0.0296(6) Uani 1 1 d . . . . .
H30 H 0.634684 0.461016 0.174174 0.035 Uiso 1 1 calc R U . . .
C35 C 0.4547(3) 0.87340(13) -0.07869(13) 0.0329(6) Uani 1 1 d . . . . .
H35 H 0.510731 0.858407 -0.114362 0.039 Uiso 1 1 calc R U . . .
C38 C 0.8350(2) 0.60053(12) 0.02479(14) 0.0298(6) Uani 1 1 d . . . . .
H38A H 0.825768 0.590106 0.071755 0.045 Uiso 1 1 calc R U . . .
H38B H 0.914509 0.584062 0.008899 0.045 Uiso 1 1 calc R U . . .
H38C H 0.764467 0.583477 -0.001320 0.045 Uiso 1 1 calc R U . . .
C36 C 0.3198(3) 0.86823(14) -0.10243(13) 0.0355(7) Uani 1 1 d . . . . .
H36A H 0.300790 0.826106 -0.113314 0.053 Uiso 1 1 calc R U . . .
H36B H 0.306517 0.893240 -0.142123 0.053 Uiso 1 1 calc R U . . .
H36C H 0.264112 0.881972 -0.067350 0.053 Uiso 1 1 calc R U . . .
C34 C 0.4930(4) 0.93679(15) -0.0603(2) 0.0603(11) Uani 1 1 d . . . . .
H34A H 0.435226 0.952744 -0.027365 0.090 Uiso 1 1 calc R U . . .
H34B H 0.489657 0.962260 -0.100108 0.090 Uiso 1 1 calc R U . . .
H34C H 0.579099 0.936572 -0.041538 0.090 Uiso 1 1 calc R U . . .
P4 P 0.06687(6) 0.50440(3) 0.17930(3) 0.01845(14) Uani 1 1 d . . . . .
F2 F 0.07128(14) 0.43461(6) 0.20125(7) 0.0272(3) Uani 1 1 d . . . . .
F3 F -0.08261(13) 0.49929(6) 0.16851(7) 0.0258(3) Uani 1 1 d . . . . .
F5 F 0.06122(14) 0.57357(6) 0.15645(7) 0.0291(3) Uani 1 1 d . . . . .
F4 F 0.08560(15) 0.48429(6) 0.10371(7) 0.0310(4) Uani 1 1 d . . . . .
F1 F 0.04660(15) 0.52394(7) 0.25483(7) 0.0324(4) Uani 1 1 d . . . . .
F6 F 0.21518(14) 0.50937(7) 0.18962(9) 0.0402(4) Uani 1 1 d . . . . .
P5 P 0.14831(7) 0.17943(3) 0.11296(3) 0.02984(17) Uani 1 1 d . . . . .
F8 F 0.05662(19) 0.16865(8) 0.17338(9) 0.0507(5) Uani 1 1 d . . . . .
F11 F 0.2411(2) 0.19083(10) 0.05377(9) 0.0625(6) Uani 1 1 d . . . . .
F10 F 0.1287(2) 0.11105(8) 0.09090(10) 0.0673(6) Uani 1 1 d . . . . .
F12 F 0.0324(2) 0.19684(10) 0.06610(11) 0.0709(6) Uani 1 1 d . . . . .
F7 F 0.1598(3) 0.24811(9) 0.13311(11) 0.0790(8) Uani 1 1 d . . . . .
F9 F 0.2621(2) 0.16048(15) 0.15971(11) 0.0951(9) Uani 1 1 d . . . . .
Cl2 Cl 0.09072(7) 0.88144(3) 0.26043(3) 0.03350(17) Uani 1 1 d . . . . .
Cl1 Cl 0.04716(8) 0.85044(3) 0.39844(3) 0.04118(19) Uani 1 1 d . . . . .
C41 C 0.1558(3) 0.87897(15) 0.34124(15) 0.0414(7) Uani 1 1 d . . . . .
H41A H 0.181875 0.920060 0.354946 0.050 Uiso 1 1 calc R U . . .
H41B H 0.231940 0.853142 0.341738 0.050 Uiso 1 1 calc R U . . .

loop_
_atom_site_aniso_label
_atom_site_aniso_U_11
_atom_site_aniso_U_22
_atom_site_aniso_U_33
_atom_site_aniso_U_23
_atom_site_aniso_U_13
_atom_site_aniso_U_12
Ni1 0.01363(16) 0.01092(15) 0.01403(15) -0.00200(11) 0.00152(11) 0.00001(11)
P3 0.0145(3) 0.0113(3) 0.0137(3) -0.0014(2) 0.0009(2) -0.0010(2)
P1 0.0152(3) 0.0127(3) 0.0151(3) -0.0021(2) 0.0005(2) -0.0016(2)
P2 0.0151(3) 0.0123(3) 0.0162(3) -0.0026(2) 0.0026(2) 0.0004(2)
O1 0.0177(8) 0.0179(8) 0.0166(8) -0.0041(6) 0.0007(6) 0.0026(7)
O2 0.0162(8) 0.0135(8) 0.0247(9) -0.0027(6) 0.0045(7) 0.0000(6)
N1 0.0245(11) 0.0223(11) 0.0200(11) 0.0025(9) 0.0031(8) 0.0023(9)
N2 0.0188(10) 0.0169(10) 0.0161(9) -0.0014(8) 0.0015(8) 0.0020(8)
C33 0.0151(12) 0.0142(12) 0.0227(12) -0.0035(10) 0.0012(9) 0.0010(9)
C22 0.0163(12) 0.0145(11) 0.0188(11) -0.0004(9) 0.0017(9) 0.0015(9)
C7 0.0157(12) 0.0139(11) 0.0198(11) 0.0000(9) -0.0009(9) -0.0006(9)
C23 0.0175(12) 0.0161(12) 0.0234(12) -0.0045(10) 0.0006(9) -0.0014(9)
C27 0.0153(11) 0.0116(11) 0.0210(12) -0.0011(9) -0.0022(9) -0.0042(9)
C37 0.0205(12) 0.0111(11) 0.0142(11) -0.0002(9) -0.0021(9) -0.0029(9)
C4 0.0246(13) 0.0236(13) 0.0167(11) 0.0005(10) 0.0007(10) 0.0048(10)
C2 0.0198(12) 0.0189(12) 0.0172(11) 0.0011(9) 0.0001(9) -0.0034(10)
C21 0.0141(11) 0.0164(12) 0.0152(11) -0.0032(9) 0.0003(9) 0.0003(9)
C1 0.0181(12) 0.0193(12) 0.0134(11) -0.0015(9) 0.0012(9) 0.0000(9)
C6 0.0207(13) 0.0196(12) 0.0253(13) -0.0052(10) -0.0014(10) -0.0007(10)
C13 0.0160(12) 0.0186(12) 0.0164(11) -0.0009(9) -0.0004(9) -0.0015(9)
C8 0.0245(13) 0.0191(13) 0.0196(12) -0.0028(10) 0.0025(10) -0.0025(10)
C28 0.0204(13) 0.0167(12) 0.0255(12) 0.0008(10) 0.0028(10) -0.0003(10)
C14 0.0155(11) 0.0162(12) 0.0187(11) -0.0013(9) 0.0050(9) 0.0034(9)
C9 0.0312(15) 0.0142(12) 0.0320(14) -0.0070(11) 0.0009(11) -0.0021(10)
C19 0.0237(13) 0.0191(13) 0.0223(12) 0.0003(10) 0.0021(10) -0.0003(10)
C39 0.0175(12) 0.0249(13) 0.0225(12) -0.0041(10) 0.0084(10) 0.0046(10)
C12 0.0249(13) 0.0191(12) 0.0234(12) -0.0051(10) 0.0055(10) -0.0020(10)
C3 0.0283(14) 0.0170(12) 0.0186(12) 0.0006(9) -0.0002(10) 0.0006(10)
C15 0.0212(13) 0.0238(13) 0.0268(13) -0.0035(11) 0.0010(10) 0.0036(10)
C32 0.0250(13) 0.0189(12) 0.0215(12) 0.0002(10) -0.0020(10) -0.0020(10)
C26 0.0284(14) 0.0169(12) 0.0244(13) 0.0023(10) -0.0039(10) -0.0066(10)
C5 0.0194(13) 0.0277(14) 0.0259(13) -0.0046(11) -0.0044(10) -0.0005(11)
C10 0.0264(14) 0.0150(12) 0.0365(14) 0.0021(11) 0.0031(11) -0.0055(10)
C29 0.0233(14) 0.0189(13) 0.0389(15) -0.0021(11) 0.0032(11) 0.0029(10)
C18 0.0325(15) 0.0162(13) 0.0343(15) 0.0011(11) 0.0069(12) 0.0031(11)
C20 0.0193(12) 0.0141(11) 0.0197(11) -0.0004(9) 0.0036(9) -0.0015(9)
C24 0.0315(15) 0.0258(14) 0.0198(12) -0.0013(10) -0.0077(10) -0.0054(11)
C17 0.0282(14) 0.0272(14) 0.0333(15) 0.0088(12) 0.0059(11) 0.0117(12)
C11 0.0234(13) 0.0256(14) 0.0277(13) 0.0020(11) 0.0057(10) -0.0034(11)
C40 0.0179(13) 0.0282(14) 0.0312(14) -0.0032(11) 0.0031(10) 0.0003(10)
C31 0.0322(15) 0.0251(14) 0.0310(14) 0.0111(11) -0.0057(11) -0.0011(12)
C16 0.0234(14) 0.0362(16) 0.0293(14) 0.0004(12) -0.0018(11) 0.0080(12)
C25 0.0448(17) 0.0262(14) 0.0198(13) 0.0074(11) -0.0089(11) -0.0090(12)
C30 0.0268(14) 0.0150(13) 0.0467(16) 0.0078(12) -0.0038(12) 0.0033(11)
C35 0.0388(16) 0.0365(16) 0.0236(13) 0.0147(12) 0.0065(12) 0.0056(13)
C38 0.0220(13) 0.0243(14) 0.0435(16) -0.0063(12) 0.0078(12) 0.0022(11)
C36 0.0430(17) 0.0403(17) 0.0233(14) 0.0062(12) 0.0005(12) 0.0110(14)
C34 0.061(2) 0.044(2) 0.074(3) 0.0367(19) -0.0215(19) -0.0178(18)
P4 0.0206(3) 0.0132(3) 0.0215(3) -0.0002(2) 0.0000(2) -0.0025(2)
F2 0.0311(8) 0.0160(7) 0.0343(8) 0.0052(6) -0.0032(6) 0.0019(6)
F3 0.0224(8) 0.0210(8) 0.0338(8) 0.0008(6) -0.0029(6) -0.0008(6)
F5 0.0417(9) 0.0131(7) 0.0329(8) 0.0006(6) 0.0077(7) -0.0049(6)
F4 0.0445(10) 0.0224(8) 0.0264(8) -0.0055(6) 0.0102(7) -0.0072(7)
F1 0.0482(10) 0.0283(8) 0.0205(7) -0.0025(6) -0.0020(7) -0.0048(7)
F6 0.0216(8) 0.0346(9) 0.0642(12) -0.0096(8) -0.0056(8) -0.0045(7)
P5 0.0427(4) 0.0271(4) 0.0200(3) -0.0025(3) 0.0070(3) 0.0057(3)
F8 0.0751(14) 0.0328(10) 0.0456(10) 0.0056(8) 0.0313(10) 0.0011(9)
F11 0.0735(14) 0.0762(15) 0.0393(11) -0.0048(10) 0.0314(10) 0.0064(11)
F10 0.124(2) 0.0285(10) 0.0497(12) -0.0091(9) 0.0128(12) 0.0131(11)
F12 0.0648(14) 0.0764(16) 0.0709(15) 0.0288(12) -0.0095(12) 0.0146(12)
F7 0.130(2) 0.0414(12) 0.0683(14) -0.0227(10) 0.0605(15) -0.0327(12)
F9 0.0629(16) 0.174(3) 0.0471(13) 0.0069(15) -0.0181(11) 0.0255(17)
Cl2 0.0427(4) 0.0283(4) 0.0301(3) -0.0020(3) 0.0132(3) -0.0057(3)
Cl1 0.0538(5) 0.0404(4) 0.0296(4) 0.0050(3) 0.0049(3) -0.0062(4)
C41 0.0312(16) 0.050(2) 0.0436(18) 0.0019(15) 0.0035(13) -0.0087(14)

loop_
_atom_type_symbol
_atom_type_description
_atom_type_scat_dispersion_real
_atom_type_scat_dispersion_imag
_atom_type_scat_source
C C 0.0033 0.0016 'International Tables Vol C Tables 4.2.6.8 and 6.1.1.4'
H H 0.0000 0.0000 'International Tables Vol C Tables 4.2.6.8 and 6.1.1.4'
Cl Cl 0.1484 0.1585 'International Tables Vol C Tables 4.2.6.8 and 6.1.1.4'
F F 0.0171 0.0103 'International Tables Vol C Tables 4.2.6.8 and 6.1.1.4'
N N 0.0061 0.0033 'International Tables Vol C Tables 4.2.6.8 and 6.1.1.4'
Ni Ni 0.3393 1.1124 'International Tables Vol C Tables 4.2.6.8 and 6.1.1.4'
O O 0.0106 0.0060 'International Tables Vol C Tables 4.2.6.8 and 6.1.1.4'
P P 0.1023 0.0942 'International Tables Vol C Tables 4.2.6.8 and 6.1.1.4'

loop_
_geom_angle_atom_site_label_1
_geom_angle_atom_site_label_2
_geom_angle_atom_site_label_3
_geom_angle
_geom_angle_site_symmetry_1
_geom_angle_site_symmetry_3
_geom_angle_publ_flag
C37 Ni1 C33 91.88(9) . . ?
C37 Ni1 P2 173.94(7) . . ?
C33 Ni1 P2 93.80(7) . . ?
C37 Ni1 P1 90.64(7) . . ?
C33 Ni1 P1 112.99(7) . . ?
P2 Ni1 P1 85.18(2) . . ?
C37 Ni1 P3 93.34(7) . . ?
C33 Ni1 P3 120.02(7) . . ?
P2 Ni1 P3 85.67(2) . . ?
P1 Ni1 P3 126.63(2) . . ?
C27 P3 C21 104.87(10) . . ?
C27 P3 C20 106.84(10) . . ?
C21 P3 C20 104.80(11) . . ?
C27 P3 Ni1 117.85(8) . . ?
C21 P3 Ni1 116.52(8) . . ?
C20 P3 Ni1 104.88(8) . . ?
C1 P1 C7 106.66(11) . . ?
C1 P1 C13 106.30(10) . . ?
C7 P1 C13 108.13(10) . . ?
C1 P1 Ni1 118.74(8) . . ?
C7 P1 Ni1 112.20(8) . . ?
C13 P1 Ni1 104.24(8) . . ?
O2 P2 O1 108.32(9) . . ?
O2 P2 C14 101.78(10) . . ?
O1 P2 C14 102.76(10) . . ?
O2 P2 Ni1 111.07(6) . . ?
O1 P2 Ni1 111.44(6) . . ?
C14 P2 Ni1 120.47(7) . . ?
C13 O1 P2 120.04(13) . . ?
C20 O2 P2 117.28(14) . . ?
C33 N1 C35 176.1(2) . . ?
C37 N2 C39 175.0(2) . . ?
N1 C33 Ni1 176.5(2) . . ?
C23 C22 C21 120.0(2) . . ?
C23 C22 H22 120.0 . . ?
C21 C22 H22 120.0 . . ?
C8 C7 C12 119.6(2) . . ?
C8 C7 P1 123.84(17) . . ?
C12 C7 P1 116.50(17) . . ?
C22 C23 C24 120.2(2) . . ?
C22 C23 H23 119.9 . . ?
C24 C23 H23 119.9 . . ?
C32 C27 C28 119.3(2) . . ?
C32 C27 P3 122.43(18) . . ?
C28 C27 P3 118.14(18) . . ?
N2 C37 Ni1 175.4(2) . . ?
C5 C4 C3 120.5(2) . . ?
C5 C4 H4 119.7 . . ?
C3 C4 H4 119.7 . . ?
C3 C2 C1 120.1(2) . . ?
C3 C2 H2 120.0 . . ?
C1 C2 H2 120.0 . . ?
C26 C21 C22 119.4(2) . . ?
C26 C21 P3 120.48(18) . . ?
C22 C21 P3 120.01(17) . . ?
C6 C1 C2 119.7(2) . . ?
C6 C1 P1 121.18(18) . . ?
C2 C1 P1 119.09(18) . . ?
C1 C6 C5 119.8(2) . . ?
C1 C6 H6 120.1 . . ?
C5 C6 H6 120.1 . . ?
O1 C13 P1 108.08(14) . . ?
O1 C13 H13A 110.1 . . ?
P1 C13 H13A 110.1 . . ?
O1 C13 H13B 110.1 . . ?
P1 C13 H13B 110.1 . . ?
H13A C13 H13B 108.4 . . ?
C7 C8 C9 119.7(2) . . ?
C7 C8 H8 120.1 . . ?
C9 C8 H8 120.1 . . ?
C29 C28 C27 120.2(2) . . ?
C29 C28 H28 119.9 . . ?
C27 C28 H28 119.9 . . ?
C15 C14 C19 120.1(2) . . ?
C15 C14 P2 119.53(18) . . ?
C19 C14 P2 120.29(19) . . ?
C10 C9 C8 120.4(2) . . ?
C10 C9 H9 119.8 . . ?
C8 C9 H9 119.8 . . ?
C18 C19 C14 119.6(2) . . ?
C18 C19 H19 120.2 . . ?
C14 C19 H19 120.2 . . ?
N2 C39 C40 107.92(19) . . ?
N2 C39 C38 108.71(19) . . ?
C40 C39 C38 113.6(2) . . ?
N2 C39 H39 108.8 . . ?
C40 C39 H39 108.8 . . ?
C38 C39 H39 108.8 . . ?
C11 C12 C7 120.2(2) . . ?
C11 C12 H12 119.9 . . ?
C7 C12 H12 119.9 . . ?
C4 C3 C2 119.8(2) . . ?
C4 C3 H3 120.1 . . ?
C2 C3 H3 120.1 . . ?
C16 C15 C14 119.5(2) . . ?
C16 C15 H15 120.3 . . ?
C14 C15 H15 120.3 . . ?
C31 C32 C27 120.0(2) . . ?
C31 C32 H32 120.0 . . ?
C27 C32 H32 120.0 . . ?
C25 C26 C21 120.1(2) . . ?
C25 C26 H26 119.9 . . ?
C21 C26 H26 119.9 . . ?
C4 C5 C6 120.1(2) . . ?
C4 C5 H5 119.9 . . ?
C6 C5 H5 119.9 . . ?
C9 C10 C11 119.9(2) . . ?
C9 C10 H10 120.1 . . ?
C11 C10 H10 120.1 . . ?
C30 C29 C28 119.9(2) . . ?
C30 C29 H29 120.0 . . ?
C28 C29 H29 120.0 . . ?
C17 C18 C19 120.1(2) . . ?
C17 C18 H18 119.9 . . ?
C19 C18 H18 119.9 . . ?
O2 C20 P3 106.59(14) . . ?
O2 C20 H20A 110.4 . . ?
P3 C20 H20A 110.4 . . ?
O2 C20 H20B 110.4 . . ?
P3 C20 H20B 110.4 . . ?
H20A C20 H20B 108.6 . . ?
C25 C24 C23 120.0(2) . . ?
C25 C24 H24 120.0 . . ?
C23 C24 H24 120.0 . . ?
C18 C17 C16 120.1(2) . . ?
C18 C17 H17 119.9 . . ?
C16 C17 H17 119.9 . . ?
C12 C11 C10 120.2(2) . . ?
C12 C11 H11 119.9 . . ?
C10 C11 H11 119.9 . . ?
C39 C40 H40A 109.5 . . ?
C39 C40 H40B 109.5 . . ?
H40A C40 H40B 109.5 . . ?
C39 C40 H40C 109.5 . . ?
H40A C40 H40C 109.5 . . ?
H40B C40 H40C 109.5 . . ?
C30 C31 C32 120.4(2) . . ?
C30 C31 H31 119.8 . . ?
C32 C31 H31 119.8 . . ?
C15 C16 C17 120.5(3) . . ?
C15 C16 H16 119.7 . . ?
C17 C16 H16 119.7 . . ?
C24 C25 C26 120.3(2) . . ?
C24 C25 H25 119.9 . . ?
C26 C25 H25 119.9 . . ?
C31 C30 C29 120.1(2) . . ?
C31 C30 H30 119.9 . . ?
C29 C30 H30 119.9 . . ?
N1 C35 C36 108.2(2) . . ?
N1 C35 C34 108.2(2) . . ?
C36 C35 C34 113.5(3) . . ?
N1 C35 H35 108.9 . . ?
C36 C35 H35 108.9 . . ?
C34 C35 H35 108.9 . . ?
C39 C38 H38A 109.5 . . ?
C39 C38 H38B 109.5 . . ?
H38A C38 H38B 109.5 . . ?
C39 C38 H38C 109.5 . . ?
H38A C38 H38C 109.5 . . ?
H38B C38 H38C 109.5 . . ?
C35 C36 H36A 109.5 . . ?
C35 C36 H36B 109.5 . . ?
H36A C36 H36B 109.5 . . ?
C35 C36 H36C 109.5 . . ?
H36A C36 H36C 109.5 . . ?
H36B C36 H36C 109.5 . . ?
C35 C34 H34A 109.5 . . ?
C35 C34 H34B 109.5 . . ?
H34A C34 H34B 109.5 . . ?
C35 C34 H34C 109.5 . . ?
H34A C34 H34C 109.5 . . ?
H34B C34 H34C 109.5 . . ?
F6 P4 F3 179.71(10) . . ?
F6 P4 F1 90.69(9) . . ?
F3 P4 F1 89.59(8) . . ?
F6 P4 F4 89.92(9) . . ?
F3 P4 F4 89.80(8) . . ?
F1 P4 F4 179.27(9) . . ?
F6 P4 F5 90.06(9) . . ?
F3 P4 F5 89.93(8) . . ?
F1 P4 F5 90.46(8) . . ?
F4 P4 F5 89.94(8) . . ?
F6 P4 F2 90.50(9) . . ?
F3 P4 F2 89.50(8) . . ?
F1 P4 F2 90.21(8) . . ?
F4 P4 F2 89.38(8) . . ?
F5 P4 F2 179.12(9) . . ?
F9 P5 F12 178.56(16) . . ?
F9 P5 F7 92.94(17) . . ?
F12 P5 F7 88.35(15) . . ?
F9 P5 F11 90.59(13) . . ?
F12 P5 F11 90.06(12) . . ?
F7 P5 F11 89.63(11) . . ?
F9 P5 F8 88.70(12) . . ?
F12 P5 F8 90.67(12) . . ?
F7 P5 F8 89.63(10) . . ?
F11 P5 F8 178.95(13) . . ?
F9 P5 F10 90.30(15) . . ?
F12 P5 F10 88.41(13) . . ?
F7 P5 F10 176.64(15) . . ?
F11 P5 F10 91.26(11) . . ?
F8 P5 F10 89.52(11) . . ?
Cl2 C41 Cl1 111.52(16) . . ?
Cl2 C41 H41A 109.3 . . ?
Cl1 C41 H41A 109.3 . . ?
Cl2 C41 H41B 109.3 . . ?
Cl1 C41 H41B 109.3 . . ?
H41A C41 H41B 108.0 . . ?

loop_
_geom_bond_atom_site_label_1
_geom_bond_atom_site_label_2
_geom_bond_distance
_geom_bond_site_symmetry_2
_geom_bond_publ_flag
Ni1 C37 1.850(2) . ?
Ni1 C33 1.915(2) . ?
Ni1 P2 2.1447(6) . ?
Ni1 P1 2.2054(7) . ?
Ni1 P3 2.2081(6) . ?
P3 C27 1.808(2) . ?
P3 C21 1.811(2) . ?
P3 C20 1.850(2) . ?
P1 C1 1.811(2) . ?
P1 C7 1.812(2) . ?
P1 C13 1.839(2) . ?
P2 O2 1.5926(16) . ?
P2 O1 1.5941(16) . ?
P2 C14 1.784(2) . ?
O1 C13 1.438(3) . ?
O2 C20 1.445(3) . ?
N1 C33 1.144(3) . ?
N1 C35 1.458(3) . ?
N2 C37 1.143(3) . ?
N2 C39 1.457(3) . ?
C22 C23 1.381(3) . ?
C22 C21 1.400(3) . ?
C22 H22 0.9500 . ?
C7 C8 1.384(3) . ?
C7 C12 1.395(3) . ?
C23 C24 1.386(3) . ?
C23 H23 0.9500 . ?
C27 C32 1.391(3) . ?
C27 C28 1.396(3) . ?
C4 C5 1.378(4) . ?
C4 C3 1.381(4) . ?
C4 H4 0.9500 . ?
C2 C3 1.385(3) . ?
C2 C1 1.395(3) . ?
C2 H2 0.9500 . ?
C21 C26 1.389(3) . ?
C1 C6 1.387(3) . ?
C6 C5 1.390(4) . ?
C6 H6 0.9500 . ?
C13 H13A 0.9900 . ?
C13 H13B 0.9900 . ?
C8 C9 1.395(3) . ?
C8 H8 0.9500 . ?
C28 C29 1.385(3) . ?
C28 H28 0.9500 . ?
C14 C15 1.393(3) . ?
C14 C19 1.394(3) . ?
C9 C10 1.379(4) . ?
C9 H9 0.9500 . ?
C19 C18 1.388(4) . ?
C19 H19 0.9500 . ?
C39 C40 1.515(4) . ?
C39 C38 1.519(4) . ?
C39 H39 1.0000 . ?
C12 C11 1.381(3) . ?
C12 H12 0.9500 . ?
C3 H3 0.9500 . ?
C15 C16 1.382(4) . ?
C15 H15 0.9500 . ?
C32 C31 1.384(4) . ?
C32 H32 0.9500 . ?
C26 C25 1.384(3) . ?
C26 H26 0.9500 . ?
C5 H5 0.9500 . ?
C10 C11 1.383(4) . ?
C10 H10 0.9500 . ?
C29 C30 1.383(4) . ?
C29 H29 0.9500 . ?
C18 C17 1.381(4) . ?
C18 H18 0.9500 . ?
C20 H20A 0.9900 . ?
C20 H20B 0.9900 . ?
C24 C25 1.382(4) . ?
C24 H24 0.9500 . ?
C17 C16 1.385(4) . ?
C17 H17 0.9500 . ?
C11 H11 0.9500 . ?
C40 H40A 0.9800 . ?
C40 H40B 0.9800 . ?
C40 H40C 0.9800 . ?
C31 C30 1.380(4) . ?
C31 H31 0.9500 . ?
C16 H16 0.9500 . ?
C25 H25 0.9500 . ?
C30 H30 0.9500 . ?
C35 C36 1.502(4) . ?
C35 C34 1.508(5) . ?
C35 H35 1.0000 . ?
C38 H38A 0.9800 . ?
C38 H38B 0.9800 . ?
C38 H38C 0.9800 . ?
C36 H36A 0.9800 . ?
C36 H36B 0.9800 . ?
C36 H36C 0.9800 . ?
C34 H34A 0.9800 . ?
C34 H34B 0.9800 . ?
C34 H34C 0.9800 . ?
P4 F6 1.5861(16) . ?
P4 F3 1.5996(15) . ?
P4 F1 1.5999(15) . ?
P4 F4 1.6021(15) . ?
P4 F5 1.6030(15) . ?
P4 F2 1.6110(15) . ?
P5 F9 1.570(2) . ?
P5 F12 1.579(2) . ?
P5 F7 1.581(2) . ?
P5 F11 1.5838(18) . ?
P5 F8 1.5932(17) . ?
P5 F10 1.593(2) . ?
Cl2 C41 1.752(3) . ?
Cl1 C41 1.766(3) . ?
C41 H41A 0.9900 . ?
C41 H41B 0.9900 . ?

loop_
_geom_torsion_atom_site_label_1
_geom_torsion_atom_site_label_2
_geom_torsion_atom_site_label_3
_geom_torsion_atom_site_label_4
_geom_torsion
_geom_torsion_site_symmetry_1
_geom_torsion_site_symmetry_2
_geom_torsion_site_symmetry_3
_geom_torsion_site_symmetry_4
_geom_torsion_publ_flag
O2 P2 O1 C13 112.19(16) . . . . ?
C14 P2 O1 C13 -140.62(16) . . . . ?
Ni1 P2 O1 C13 -10.28(17) . . . . ?
O1 P2 O2 C20 -91.89(16) . . . . ?
C14 P2 O2 C20 160.26(16) . . . . ?
Ni1 P2 O2 C20 30.80(16) . . . . ?
C1 P1 C7 C8 -100.1(2) . . . . ?
C13 P1 C7 C8 13.9(2) . . . . ?
Ni1 P1 C7 C8 128.3(2) . . . . ?
C1 P1 C7 C12 80.9(2) . . . . ?
C13 P1 C7 C12 -165.12(18) . . . . ?
Ni1 P1 C7 C12 -50.7(2) . . . . ?
C21 C22 C23 C24 -1.2(3) . . . . ?
C21 P3 C27 C32 -137.2(2) . . . . ?
C20 P3 C27 C32 -26.4(2) . . . . ?
Ni1 P3 C27 C32 91.2(2) . . . . ?
C21 P3 C27 C28 46.7(2) . . . . ?
C20 P3 C27 C28 157.63(18) . . . . ?
Ni1 P3 C27 C28 -84.77(19) . . . . ?
C23 C22 C21 C26 1.0(3) . . . . ?
C23 C22 C21 P3 177.76(17) . . . . ?
C27 P3 C21 C26 -147.12(19) . . . . ?
C20 P3 C21 C26 100.5(2) . . . . ?
Ni1 P3 C21 C26 -14.8(2) . . . . ?
C27 P3 C21 C22 36.2(2) . . . . ?
C20 P3 C21 C22 -76.18(19) . . . . ?
Ni1 P3 C21 C22 168.44(15) . . . . ?
C3 C2 C1 C6 -2.1(3) . . . . ?
C3 C2 C1 P1 175.54(17) . . . . ?
C7 P1 C1 C6 21.1(2) . . . . ?
C13 P1 C1 C6 -94.1(2) . . . . ?
Ni1 P1 C1 C6 149.01(16) . . . . ?
C7 P1 C1 C2 -156.45(18) . . . . ?
C13 P1 C1 C2 88.34(19) . . . . ?
Ni1 P1 C1 C2 -28.6(2) . . . . ?
C2 C1 C6 C5 1.2(3) . . . . ?
P1 C1 C6 C5 -176.38(18) . . . . ?
P2 O1 C13 P1 30.2(2) . . . . ?
C1 P1 C13 O1 -161.13(14) . . . . ?
C7 P1 C13 O1 84.67(16) . . . . ?
Ni1 P1 C13 O1 -34.89(15) . . . . ?
C12 C7 C8 C9 -0.5(4) . . . . ?
P1 C7 C8 C9 -179.46(19) . . . . ?
C32 C27 C28 C29 0.4(4) . . . . ?
P3 C27 C28 C29 176.53(19) . . . . ?
O2 P2 C14 C15 -43.5(2) . . . . ?
O1 P2 C14 C15 -155.62(18) . . . . ?
Ni1 P2 C14 C15 79.77(19) . . . . ?
O2 P2 C14 C19 138.43(18) . . . . ?
O1 P2 C14 C19 26.3(2) . . . . ?
Ni1 P2 C14 C19 -98.29(18) . . . . ?
C7 C8 C9 C10 -0.4(4) . . . . ?
C15 C14 C19 C18 2.0(3) . . . . ?
P2 C14 C19 C18 180.00(18) . . . . ?
C8 C7 C12 C11 0.9(4) . . . . ?
P1 C7 C12 C11 180.0(2) . . . . ?
C5 C4 C3 C2 0.5(4) . . . . ?
C1 C2 C3 C4 1.2(3) . . . . ?
C19 C14 C15 C16 -1.0(3) . . . . ?
P2 C14 C15 C16 -179.09(19) . . . . ?
C28 C27 C32 C31 -0.4(4) . . . . ?
P3 C27 C32 C31 -176.37(19) . . . . ?
C22 C21 C26 C25 0.0(4) . . . . ?
P3 C21 C26 C25 -176.8(2) . . . . ?
C3 C4 C5 C6 -1.4(4) . . . . ?
C1 C6 C5 C4 0.6(4) . . . . ?
C8 C9 C10 C11 0.8(4) . . . . ?
C27 C28 C29 C30 -0.3(4) . . . . ?
C14 C19 C18 C17 -1.7(4) . . . . ?
P2 O2 C20 P3 -42.60(19) . . . . ?
C27 P3 C20 O2 160.07(14) . . . . ?
C21 P3 C20 O2 -89.00(16) . . . . ?
Ni1 P3 C20 O2 34.24(16) . . . . ?
C22 C23 C24 C25 0.5(4) . . . . ?
C19 C18 C17 C16 0.4(4) . . . . ?
C7 C12 C11 C10 -0.5(4) . . . . ?
C9 C10 C11 C12 -0.3(4) . . . . ?
C27 C32 C31 C30 0.3(4) . . . . ?
C14 C15 C16 C17 -0.2(4) . . . . ?
C18 C17 C16 C15 0.5(4) . . . . ?
C23 C24 C25 C26 0.5(4) . . . . ?
C21 C26 C25 C24 -0.7(4) . . . . ?
C32 C31 C30 C29 -0.2(4) . . . . ?
C28 C29 C30 C31 0.2(4) . . . . ?
